data_4338209
loop_
_publ_author_name
'Uemura, Kazuhiro'
'Kanbara, Toru'
'Ebihara, Masahiro'

_publ_section_title
;
 Two types of heterometallic one-dimensional alignment composed of
 acetamidate-bridged dirhodium and pivalamidate-bridged diplatinum
 complexes.
;
_journal_issue 9
_journal_name_full 'Inorganic chemistry'
_journal_page_first 4621
_journal_page_last 4628
_journal_paper_doi 10.1021/ic500305n
_journal_volume 53
_journal_year 2014
_chemical_formula_sum 'C26 H48 F6 N10 O12 Pt2 Rh2'
_chemical_formula_weight 1402.74
_chemical_name_systematic
; 
 ? 
;
_space_group_IT_number 19
_symmetry_cell_setting orthorhombic
_symmetry_space_group_name_Hall 'P 2ac 2ab'
_symmetry_space_group_name_H-M 'P 21 21 21'
_atom_sites_solution_hydrogens geom
_atom_sites_solution_primary direct
_atom_sites_solution_secondary difmap
_audit_creation_method SHELXL-97
_cell_angle_alpha 90.00
_cell_angle_beta 90.00
_cell_angle_gamma 90.00
_cell_formula_units_Z 4
_cell_length_a 11.114(3)
_cell_length_b 19.543(5)
_cell_length_c 20.770(5)
_cell_measurement_reflns_used 11487
_cell_measurement_temperature 123(2)
_cell_measurement_theta_max 30.9251
_cell_measurement_theta_min 1.8324
_cell_volume 4511(2)
_computing_cell_refinement CRYSTALCLEAR
_computing_data_collection CRYSTALCLEAR
_computing_data_reduction CRYSTALCLEAR
_computing_molecular_graphics 'Yadokari-XG 2009 (Wakita, Nemoto et al., 2009)'
_computing_publication_material 'Yadokari-XG 2009 (Wakita, Nemoto et al., 2009)'
_computing_structure_refinement 'SHELXL-97 (Sheldrick, 1997)'
_computing_structure_solution 'SHELXS-97 (Sheldrick, 1990)'
_diffrn_ambient_temperature 123(2)
_diffrn_detector_area_resol_mean 14.6199
_diffrn_measured_fraction_theta_full 0.997
_diffrn_measured_fraction_theta_max 0.997
_diffrn_measurement_device_type 'Rigaku/MSC Mercury CCD'
_diffrn_measurement_method dtprofit.ref
_diffrn_radiation_monochromator 'Graphite Monochromator'
_diffrn_radiation_source 'Rotating Anode'
_diffrn_radiation_type MoK\a
_diffrn_radiation_wavelength 0.71070
_diffrn_reflns_av_R_equivalents 0.0978
_diffrn_reflns_av_sigmaI/netI 0.1060
_diffrn_reflns_limit_h_max 14
_diffrn_reflns_limit_h_min -12
_diffrn_reflns_limit_k_max 25
_diffrn_reflns_limit_k_min -25
_diffrn_reflns_limit_l_max 21
_diffrn_reflns_limit_l_min -26
_diffrn_reflns_number 36719
_diffrn_reflns_theta_full 27.50
_diffrn_reflns_theta_max 27.50
_diffrn_reflns_theta_min 3.12
_exptl_absorpt_coefficient_mu 6.988
_exptl_absorpt_correction_T_max 0.7214
_exptl_absorpt_correction_T_min 0.2740
_exptl_absorpt_correction_type multi-scan
_exptl_absorpt_process_details 'REQAB (Rigaku, 1998)'
_exptl_crystal_colour brown
_exptl_crystal_density_diffrn 2.065
_exptl_crystal_density_method 'not measured'
_exptl_crystal_description block
_exptl_crystal_F_000 2680
_exptl_crystal_size_max 0.25
_exptl_crystal_size_mid 0.10
_exptl_crystal_size_min 0.05
_refine_diff_density_max 2.978
_refine_diff_density_min -2.110
_refine_diff_density_rms 0.246
_refine_ls_abs_structure_details 'Flack H D (1983), Acta Cryst. A39, 876-881'
_refine_ls_abs_structure_Flack 0.459(11)
_refine_ls_extinction_method none
_refine_ls_goodness_of_fit_ref 1.071
_refine_ls_hydrogen_treatment constr
_refine_ls_matrix_type full
_refine_ls_number_parameters 537
_refine_ls_number_reflns 10332
_refine_ls_number_restraints 1
_refine_ls_restrained_S_all 1.071
_refine_ls_R_factor_all 0.0924
_refine_ls_R_factor_gt 0.0725
_refine_ls_shift/su_max 0.001
_refine_ls_shift/su_mean 0.000
_refine_ls_structure_factor_coef Fsqd
_refine_ls_weighting_details 'calc w=1/[\s^2^(Fo^2^)+(0.0404P)^2^+64.0538P] where P=(Fo^2^+2Fc^2^)/3'
_refine_ls_weighting_scheme calc
_refine_ls_wR_factor_gt 0.1529
_refine_ls_wR_factor_ref 0.1668
_reflns_number_gt 8251
_reflns_number_total 10332
_reflns_threshold_expression >2sigma(I)
_cod_data_source_file ic500305n_si_003.cif
_cod_data_source_block 3
_cod_depositor_comments 'Adding full bibliography for 4338208--4338209.cif.'
_cod_original_cell_volume 4511.1(19)
_cod_database_code 4338209

loop_
_symmetry_equiv_pos_as_xyz
'x, y, z'
'-x+1/2, -y, z+1/2'
'x+1/2, -y+1/2, -z'
'-x, y+1/2, -z+1/2'

loop_
_atom_site_label
_atom_site_type_symbol
_atom_site_fract_x
_atom_site_fract_y
_atom_site_fract_z
_atom_site_U_iso_or_equiv
_atom_site_adp_type
_atom_site_occupancy
_atom_site_symmetry_multiplicity
_atom_site_calc_flag
_atom_site_refinement_flags
Pt2 Pt 0.15564(6) 0.04141(3) 0.52731(2) 0.02693(15) Uani 1 1 d .
Pt1 Pt 0.14488(6) 0.04475(4) 0.38623(2) 0.02752(15) Uani 1 1 d .
Rh2 Rh 0.29574(13) -0.01694(7) 0.75968(5) 0.0310(3) Uani 1 1 d .
Rh1 Rh 0.23532(13) 0.00999(7) 0.65118(5) 0.0297(3) Uani 1 1 d .
N10 N 0.1737(13) -0.0943(6) 0.7588(6) 0.031(3) Uani 1 1 d .
H48 H 0.1688 -0.1223 0.7919 0.037 Uiso 1 1 calc R
N4 N 0.1423(14) 0.1410(6) 0.5527(5) 0.030(3) Uani 1 1 d .
H30 H 0.2099 0.1637 0.5402 0.046 Uiso 1 1 calc R
H31 H 0.1340 0.1443 0.5962 0.046 Uiso 1 1 calc R
H32 H 0.0770 0.1600 0.5332 0.046 Uiso 1 1 calc R
O1 O 0.3300(11) 0.0578(8) 0.5091(5) 0.047(4) Uani 1 1 d .
O2 O 0.1568(15) -0.0561(6) 0.3995(5) 0.048(4) Uani 1 1 d .
N6 N 0.1725(15) -0.0583(6) 0.5091(5) 0.035(4) Uani 1 1 d .
H20 H 0.1814 -0.0845 0.5432 0.042 Uiso 1 1 calc R
O4 O 0.4186(13) 0.0577(7) 0.7532(6) 0.049(4) Uani 1 1 d .
N2 N 0.1307(17) 0.1451(8) 0.3635(6) 0.043(4) Uani 1 1 d .
H24 H 0.1303 0.1499 0.3199 0.064 Uiso 1 1 calc R
H25 H 0.1943 0.1683 0.3803 0.064 Uiso 1 1 calc R
H26 H 0.0610 0.1622 0.3800 0.064 Uiso 1 1 calc R
N7 N 0.1728(13) 0.0512(8) 0.7856(6) 0.034(3) Uani 1 1 d .
H36 H 0.1601 0.0564 0.8271 0.041 Uiso 1 1 calc R
N5 N 0.3206(13) 0.0589(7) 0.4002(5) 0.032(4) Uani 1 1 d .
H10 H 0.3633 0.0644 0.3649 0.038 Uiso 1 1 calc RD
O3 O 0.1157(13) 0.0836(7) 0.6857(5) 0.039(3) Uani 1 1 d .
C1 C 0.3826(13) 0.0614(7) 0.4542(6) 0.023(3) Uani 1 1 d .
N1 N -0.0337(14) 0.0310(9) 0.3638(7) 0.047(4) Uani 1 1 d .
H21 H -0.0399 0.0102 0.3247 0.070 Uiso 1 1 calc R
H22 H -0.0712 0.0724 0.3624 0.070 Uiso 1 1 calc R
H23 H -0.0690 0.0043 0.3943 0.070 Uiso 1 1 calc R
N9 N 0.3571(15) -0.0600(7) 0.6258(5) 0.035(4) Uani 1 1 d .
H44 H 0.3682 -0.0668 0.5844 0.042 Uiso 1 1 calc R
O5 O 0.4193(13) -0.0863(7) 0.7272(5) 0.042(3) Uani 1 1 d .
C6 C 0.1723(15) -0.0901(8) 0.4539(7) 0.030(4) Uani 1 1 d .
C2 C 0.5173(16) 0.0686(10) 0.4513(8) 0.037(4) Uani 1 1 d .
C12 C 0.026(2) 0.1410(10) 0.7732(8) 0.045(5) Uani 1 1 d .
H33 H 0.0422 0.1856 0.7534 0.068 Uiso 1 1 calc R
H34 H 0.0398 0.1439 0.8197 0.068 Uiso 1 1 calc R
H35 H -0.0573 0.1277 0.7649 0.068 Uiso 1 1 calc R
C7 C 0.1902(15) -0.1673(8) 0.4519(8) 0.030(3) Uani 1 1 d .
C15 C 0.4224(17) -0.0969(10) 0.6659(9) 0.040(4) Uani 1 1 d .
C11 C 0.1069(16) 0.0901(10) 0.7456(8) 0.038(4) Uani 1 1 d .
N8 N 0.3664(14) 0.0825(8) 0.6501(6) 0.037(4) Uani 1 1 d .
H40 H 0.3779 0.1078 0.6156 0.044 Uiso 1 1 calc R
O6 O 0.1079(15) -0.0643(7) 0.6586(6) 0.057(4) Uani 1 1 d .
N3 N -0.0203(14) 0.0258(9) 0.5521(8) 0.052(5) Uani 1 1 d .
H27 H -0.0544 -0.0043 0.5241 0.078 Uiso 1 1 calc R
H28 H -0.0608 0.0663 0.5505 0.078 Uiso 1 1 calc R
H29 H -0.0241 0.0086 0.5928 0.078 Uiso 1 1 calc R
C17 C 0.104(2) -0.1026(11) 0.7104(9) 0.049(5) Uani 1 1 d .
C13 C 0.433(2) 0.0910(12) 0.7008(10) 0.055(6) Uani 1 1 d .
C10 C 0.168(2) -0.1958(9) 0.3851(8) 0.054(6) Uani 1 1 d .
H17 H 0.2237 -0.1742 0.3545 0.081 Uiso 1 1 calc R
H18 H 0.0852 -0.1864 0.3722 0.081 Uiso 1 1 calc R
H19 H 0.1819 -0.2454 0.3854 0.081 Uiso 1 1 calc R
C9 C 0.320(2) -0.1812(10) 0.4703(12) 0.066(7) Uani 1 1 d .
H14 H 0.3361 -0.2305 0.4676 0.099 Uiso 1 1 calc R
H15 H 0.3344 -0.1655 0.5145 0.099 Uiso 1 1 calc R
H16 H 0.3738 -0.1567 0.4408 0.099 Uiso 1 1 calc R
O7 O -0.2410(13) 0.2669(6) 0.5419(6) 0.048(3) Uani 1 1 d .
O8 O -0.1145(13) 0.1815(8) 0.5185(6) 0.050(4) Uani 1 1 d .
F1 F -0.1468(15) 0.1417(6) 0.6412(5) 0.070(4) Uani 1 1 d .
F2 F -0.2172(15) 0.2374(9) 0.6665(6) 0.084(5) Uani 1 1 d .
C19 C -0.1720(18) 0.2182(9) 0.5546(9) 0.042(5) Uani 1 1 d .
F3 F -0.0331(13) 0.2278(8) 0.6401(6) 0.074(4) Uani 1 1 d .
C20 C -0.143(2) 0.2097(10) 0.6256(8) 0.052(6) Uani 1 1 d .
C16 C 0.499(2) -0.1533(13) 0.6409(10) 0.062(7) Uani 1 1 d .
H41 H 0.5806 -0.1489 0.6586 0.093 Uiso 1 1 calc R
H42 H 0.5027 -0.1508 0.5938 0.093 Uiso 1 1 calc R
H43 H 0.4650 -0.1974 0.6539 0.093 Uiso 1 1 calc R
C14 C 0.533(2) 0.1443(13) 0.6953(11) 0.069(8) Uani 1 1 d .
H37 H 0.5338 0.1732 0.7338 0.104 Uiso 1 1 calc R
H38 H 0.5195 0.1728 0.6572 0.104 Uiso 1 1 calc R
H39 H 0.6111 0.1210 0.6912 0.104 Uiso 1 1 calc R
O9 O -0.1371(14) -0.0543(8) 0.4562(7) 0.066(4) Uani 1 1 d .
F4 F -0.3509(19) -0.1613(11) 0.3986(8) 0.121(7) Uani 1 1 d .
O10 O -0.2504(19) -0.1312(10) 0.5095(8) 0.079(6) Uani 1 1 d .
C21 C -0.203(2) -0.1059(11) 0.4629(10) 0.051(5) Uani 1 1 d .
C22 C -0.233(3) -0.1390(14) 0.4003(11) 0.067(8) Uani 1 1 d .
F6 F -0.218(3) -0.1024(11) 0.3507(7) 0.171(13) Uani 1 1 d .
F5 F -0.185(2) -0.2000(13) 0.3937(10) 0.155(11) Uani 1 1 d .
C18 C 0.018(3) -0.1632(13) 0.7095(12) 0.083(10) Uani 1 1 d .
H45 H 0.0481 -0.1979 0.6795 0.125 Uiso 1 1 calc R
H46 H -0.0618 -0.1479 0.6958 0.125 Uiso 1 1 calc R
H47 H 0.0129 -0.1829 0.7528 0.125 Uiso 1 1 calc R
O11 O -0.1285(16) 0.1734(8) 0.3898(7) 0.064(5) Uani 1 1 d .
C23 C -0.201(2) 0.2252(11) 0.3594(10) 0.050(5) Uani 1 1 d .
C8 C 0.102(3) -0.2013(12) 0.5007(11) 0.069(8) Uani 1 1 d .
H11 H 0.0199 -0.1999 0.4833 0.104 Uiso 1 1 calc R
H12 H 0.1045 -0.1764 0.5416 0.104 Uiso 1 1 calc R
H13 H 0.1256 -0.2490 0.5078 0.104 Uiso 1 1 calc R
C4 C 0.564(2) 0.062(2) 0.3855(11) 0.127(17) Uani 1 1 d .
H4 H 0.5566 0.0140 0.3716 0.190 Uiso 1 1 calc R
H5 H 0.6487 0.0754 0.3846 0.190 Uiso 1 1 calc R
H6 H 0.5175 0.0911 0.3565 0.190 Uiso 1 1 calc RD
C5 C 0.572(2) 0.0172(17) 0.4956(14) 0.108(13) Uani 1 1 d .
H7 H 0.5406 0.0243 0.5393 0.162 Uiso 1 1 calc R
H8 H 0.6593 0.0224 0.4957 0.162 Uiso 1 1 calc R
H9 H 0.5506 -0.0290 0.4811 0.162 Uiso 1 1 calc R
C3 C 0.552(3) 0.1392(16) 0.4847(14) 0.094(10) Uani 1 1 d .
H1 H 0.5298 0.1377 0.5303 0.141 Uiso 1 1 calc R
H2 H 0.5094 0.1767 0.4635 0.141 Uiso 1 1 calc R
H3 H 0.6393 0.1466 0.4810 0.141 Uiso 1 1 calc R
C24 C -0.192(3) 0.2123(17) 0.2856(11) 0.094(11) Uani 1 1 d .
O12 O -0.185(2) -0.0772(11) 0.6270(10) 0.103(8) Uani 1 1 d .
C25 C -0.260(3) -0.0212(18) 0.6540(14) 0.088(9) Uani 1 1 d .
C26 C -0.217(4) -0.0075(19) 0.7201(13) 0.125(15) Uani 1 1 d .

loop_
_atom_site_aniso_label
_atom_site_aniso_U_11
_atom_site_aniso_U_22
_atom_site_aniso_U_33
_atom_site_aniso_U_23
_atom_site_aniso_U_13
_atom_site_aniso_U_12
Pt2 0.0307(3) 0.0308(3) 0.0192(2) 0.0001(2) -0.0005(2) -0.0030(3)
Pt1 0.0324(3) 0.0313(3) 0.0188(2) -0.0018(2) 0.0006(2) -0.0023(3)
Rh2 0.0373(8) 0.0354(7) 0.0201(5) 0.0008(5) -0.0011(5) 0.0007(6)
Rh1 0.0370(8) 0.0325(7) 0.0196(5) -0.0001(5) 0.0006(5) -0.0004(6)
N10 0.044(9) 0.020(7) 0.029(6) 0.003(5) 0.000(6) 0.001(6)
N4 0.048(9) 0.025(7) 0.018(6) -0.003(5) 0.000(6) -0.004(7)
O1 0.017(6) 0.084(11) 0.040(6) -0.009(6) -0.008(5) -0.013(7)
O2 0.075(11) 0.036(8) 0.033(6) 0.009(5) -0.001(7) 0.003(8)
N6 0.074(12) 0.014(6) 0.016(6) 0.004(4) -0.011(6) 0.008(7)
O4 0.059(9) 0.048(9) 0.041(7) 0.005(6) -0.001(6) -0.004(7)
N2 0.061(12) 0.041(9) 0.027(7) 0.003(6) 0.012(7) -0.001(8)
N7 0.035(8) 0.044(9) 0.023(6) 0.013(6) 0.002(5) 0.009(7)
N5 0.037(9) 0.049(9) 0.010(5) 0.000(5) 0.009(5) 0.017(7)
O3 0.053(9) 0.043(8) 0.023(5) -0.005(5) -0.003(5) 0.000(6)
C1 0.023(8) 0.030(8) 0.016(6) -0.001(6) 0.000(5) -0.001(6)
N1 0.040(9) 0.057(12) 0.043(8) 0.002(8) 0.001(7) -0.016(9)
N9 0.051(9) 0.038(8) 0.016(5) 0.012(5) -0.001(6) 0.027(7)
O5 0.055(9) 0.044(8) 0.027(6) 0.001(5) -0.002(5) 0.012(7)
C6 0.035(10) 0.029(8) 0.027(7) 0.007(6) 0.007(7) 0.007(7)
C2 0.041(10) 0.051(11) 0.020(7) 0.005(7) 0.005(7) -0.003(8)
C12 0.059(14) 0.043(12) 0.034(9) -0.024(8) -0.009(8) 0.014(10)
C7 0.028(9) 0.023(8) 0.038(8) -0.009(7) -0.006(7) -0.004(7)
C15 0.030(10) 0.045(12) 0.044(10) -0.001(8) 0.007(8) -0.001(9)
C11 0.025(9) 0.055(12) 0.035(9) -0.008(8) 0.006(7) -0.003(8)
N8 0.041(9) 0.055(10) 0.015(5) -0.003(6) 0.002(6) -0.003(8)
O6 0.078(12) 0.041(9) 0.052(8) 0.001(7) -0.005(8) -0.008(8)
N3 0.041(10) 0.071(13) 0.044(9) 0.003(8) 0.001(7) -0.011(9)
C17 0.061(15) 0.053(13) 0.034(9) 0.011(9) 0.007(9) 0.012(11)
C13 0.064(16) 0.056(14) 0.046(11) -0.023(10) 0.009(10) 0.010(12)
C10 0.10(2) 0.030(10) 0.030(9) -0.002(7) -0.014(11) -0.015(11)
C9 0.058(16) 0.031(11) 0.11(2) -0.001(11) -0.024(14) 0.022(10)
O7 0.059(9) 0.044(8) 0.042(6) -0.006(6) -0.024(7) 0.007(7)
O8 0.058(10) 0.059(9) 0.032(6) -0.006(6) 0.001(6) 0.016(7)
F1 0.104(12) 0.051(8) 0.055(7) 0.019(6) 0.004(8) 0.020(8)
F2 0.102(13) 0.108(13) 0.044(7) 0.018(7) 0.016(7) 0.061(10)
C19 0.044(12) 0.033(10) 0.050(11) -0.005(8) -0.012(9) 0.016(9)
F3 0.056(9) 0.109(12) 0.056(8) 0.005(8) -0.021(7) -0.010(8)
C20 0.083(17) 0.048(12) 0.024(8) 0.009(7) -0.001(10) 0.030(13)
C16 0.065(17) 0.079(18) 0.043(11) -0.004(11) -0.012(10) 0.026(14)
C14 0.071(18) 0.062(16) 0.075(15) -0.009(12) 0.014(13) -0.046(14)
O9 0.060(10) 0.067(11) 0.070(9) -0.013(9) 0.003(8) -0.027(9)
F4 0.112(16) 0.164(19) 0.086(11) 0.025(11) -0.034(11) -0.064(15)
O10 0.088(15) 0.088(14) 0.063(10) 0.013(9) -0.008(9) -0.039(12)
C21 0.051(13) 0.053(13) 0.049(11) 0.007(10) 0.000(10) 0.002(11)
C22 0.075(19) 0.068(18) 0.058(14) 0.025(12) -0.028(13) -0.015(15)
F6 0.33(3) 0.145(18) 0.042(8) 0.011(9) -0.040(13) -0.15(2)
F5 0.17(2) 0.15(2) 0.145(17) -0.088(15) -0.038(16) 0.087(18)
C18 0.11(3) 0.062(18) 0.080(17) -0.015(13) 0.013(16) -0.058(18)
O11 0.075(12) 0.069(11) 0.047(8) -0.015(7) 0.000(8) 0.027(9)
C23 0.053(14) 0.045(12) 0.052(12) 0.004(9) -0.003(9) -0.006(10)
C8 0.09(2) 0.050(14) 0.063(14) 0.024(11) 0.008(13) -0.010(13)
C4 0.030(13) 0.30(5) 0.052(14) -0.03(2) 0.005(10) -0.03(2)
C5 0.057(18) 0.14(3) 0.13(2) 0.09(2) 0.027(16) 0.020(18)
C3 0.061(19) 0.11(3) 0.11(2) -0.012(19) 0.024(16) -0.014(18)
C24 0.12(3) 0.12(3) 0.045(13) 0.010(14) -0.015(14) 0.03(2)
O12 0.13(2) 0.074(14) 0.104(14) 0.002(12) -0.049(14) 0.003(14)
C25 0.067(19) 0.10(3) 0.091(19) 0.000(17) -0.011(15) 0.007(18)
C26 0.18(4) 0.13(3) 0.062(16) 0.016(19) -0.05(2) 0.00(3)

loop_
_atom_type_symbol
_atom_type_description
_atom_type_scat_dispersion_real
_atom_type_scat_dispersion_imag
_atom_type_scat_source
Rh Rh -1.1178 0.9187 'International Tables Vol C Tables 4.2.6.8 and 6.1.1.4'
Pt Pt -1.7033 8.3905 'International Tables Vol C Tables 4.2.6.8 and 6.1.1.4'
N N 0.0061 0.0033 'International Tables Vol C Tables 4.2.6.8 and 6.1.1.4'
O O 0.0106 0.0060 'International Tables Vol C Tables 4.2.6.8 and 6.1.1.4'
C C 0.0033 0.0016 'International Tables Vol C Tables 4.2.6.8 and 6.1.1.4'
H H 0.0000 0.0000 'International Tables Vol C Tables 4.2.6.8 and 6.1.1.4'
F F 0.0171 0.0103 'International Tables Vol C Tables 4.2.6.8 and 6.1.1.4'

loop_
_geom_angle_atom_site_label_1
_geom_angle_atom_site_label_2
_geom_angle_atom_site_label_3
_geom_angle
_geom_angle_site_symmetry_1
_geom_angle_site_symmetry_3
N6 Pt2 O1 91.7(7) . .
N6 Pt2 N4 175.6(5) . .
O1 Pt2 N4 88.1(6) . .
N6 Pt2 N3 89.5(7) . .
O1 Pt2 N3 176.3(5) . .
N4 Pt2 N3 90.4(7) . .
N6 Pt2 Rh1 86.0(3) . .
O1 Pt2 Rh1 84.4(3) . .
N4 Pt2 Rh1 89.7(3) . .
N3 Pt2 Rh1 92.2(4) . .
N6 Pt2 Pt1 80.6(3) . .
O1 Pt2 Pt1 81.2(3) . .
N4 Pt2 Pt1 103.7(3) . .
N3 Pt2 Pt1 102.5(4) . .
Rh1 Pt2 Pt1 159.92(4) . .
N5 Pt1 O2 93.0(6) . .
N5 Pt1 N2 88.6(7) . .
O2 Pt1 N2 174.4(5) . .
N5 Pt1 N1 175.2(5) . .
O2 Pt1 N1 88.1(7) . .
N2 Pt1 N1 89.9(7) . .
N5 Pt1 Rh2 86.1(3) . 2_554
O2 Pt1 Rh2 85.5(3) . 2_554
N2 Pt1 Rh2 89.3(4) . 2_554
N1 Pt1 Rh2 89.4(4) . 2_554
N5 Pt1 Pt2 79.5(3) . .
O2 Pt1 Pt2 80.6(3) . .
N2 Pt1 Pt2 105.0(4) . .
N1 Pt1 Pt2 105.2(4) . .
Rh2 Pt1 Pt2 159.36(4) 2_554 .
N7 Rh2 O4 89.9(6) . .
N7 Rh2 N10 92.4(6) . .
O4 Rh2 N10 175.5(5) . .
N7 Rh2 O5 176.5(5) . .
O4 Rh2 O5 90.2(6) . .
N10 Rh2 O5 87.3(6) . .
N7 Rh2 Rh1 85.1(3) . .
O4 Rh2 Rh1 88.2(4) . .
N10 Rh2 Rh1 88.2(4) . .
O5 Rh2 Rh1 91.3(3) . .
N7 Rh2 Pt1 92.2(3) . 2
O4 Rh2 Pt1 92.5(4) . 2
N10 Rh2 Pt1 91.2(4) . 2
O5 Rh2 Pt1 91.3(3) . 2
Rh1 Rh2 Pt1 177.24(7) . 2
N9 Rh1 N8 89.3(6) . .
N9 Rh1 O6 90.2(7) . .
N8 Rh1 O6 176.0(5) . .
N9 Rh1 O3 174.9(5) . .
N8 Rh1 O3 88.9(6) . .
O6 Rh1 O3 91.3(6) . .
N9 Rh1 Rh2 84.7(3) . .
N8 Rh1 Rh2 87.9(4) . .
O6 Rh1 Rh2 88.1(4) . .
O3 Rh1 Rh2 90.4(3) . .
N9 Rh1 Pt2 97.1(3) . .
N8 Rh1 Pt2 93.7(4) . .
O6 Rh1 Pt2 90.3(4) . .
O3 Rh1 Pt2 87.8(3) . .
Rh2 Rh1 Pt2 177.65(7) . .
C17 N10 Rh2 120.4(13) . .
C17 N10 H48 119.8 . .
Rh2 N10 H48 119.8 . .
Pt2 N4 H30 109.5 . .
Pt2 N4 H31 109.5 . .
H30 N4 H31 109.5 . .
Pt2 N4 H32 109.5 . .
H30 N4 H32 109.5 . .
H31 N4 H32 109.5 . .
C1 O1 Pt2 128.2(9) . .
C6 O2 Pt1 128.6(11) . .
C6 N6 Pt2 129.2(10) . .
C6 N6 H20 115.4 . .
Pt2 N6 H20 115.4 . .
C13 O4 Rh2 121.0(14) . .
Pt1 N2 H24 109.5 . .
Pt1 N2 H25 109.5 . .
H24 N2 H25 109.5 . .
Pt1 N2 H26 109.5 . .
H24 N2 H26 109.5 . .
H25 N2 H26 109.5 . .
C11 N7 Rh2 126.0(11) . .
C11 N7 H36 117.0 . .
Rh2 N7 H36 117.0 . .
C1 N5 Pt1 129.9(10) . .
C1 N5 H10 115.1 . .
Pt1 N5 H10 115.1 . .
C11 O3 Rh1 117.4(12) . .
O1 C1 N5 121.1(13) . .
O1 C1 C2 119.6(13) . .
N5 C1 C2 119.3(13) . .
Pt1 N1 H21 109.5 . .
Pt1 N1 H22 109.5 . .
H21 N1 H22 109.5 . .
Pt1 N1 H23 109.5 . .
H21 N1 H23 109.5 . .
H22 N1 H23 109.5 . .
C15 N9 Rh1 125.6(11) . .
C15 N9 H44 117.2 . .
Rh1 N9 H44 117.2 . .
C15 O5 Rh2 116.7(12) . .
N6 C6 O2 120.8(14) . .
N6 C6 C7 119.8(13) . .
O2 C6 C7 119.5(15) . .
C4 C2 C5 112(2) . .
C4 C2 C1 112.4(16) . .
C5 C2 C1 108.4(16) . .
C4 C2 C3 113(2) . .
C5 C2 C3 102(2) . .
C1 C2 C3 107.8(16) . .
C11 C12 H33 109.5 . .
C11 C12 H34 109.5 . .
H33 C12 H34 109.5 . .
C11 C12 H35 109.5 . .
H33 C12 H35 109.5 . .
H34 C12 H35 109.5 . .
C10 C7 C9 108.5(17) . .
C10 C7 C6 111.7(14) . .
C9 C7 C6 107.2(14) . .
C10 C7 C8 109.7(16) . .
C9 C7 C8 111.0(18) . .
C6 C7 C8 108.8(15) . .
O5 C15 N9 121.3(17) . .
O5 C15 C16 118.5(17) . .
N9 C15 C16 120.1(16) . .
O3 C11 N7 120.9(17) . .
O3 C11 C12 120.5(17) . .
N7 C11 C12 118.6(15) . .
C13 N8 Rh1 119.3(15) . .
C13 N8 H40 120.4 . .
Rh1 N8 H40 120.4 . .
C17 O6 Rh1 119.5(14) . .
Pt2 N3 H27 109.5 . .
Pt2 N3 H28 109.5 . .
H27 N3 H28 109.5 . .
Pt2 N3 H29 109.5 . .
H27 N3 H29 109.5 . .
H28 N3 H29 109.5 . .
N10 C17 O6 123(2) . .
N10 C17 C18 119.2(19) . .
O6 C17 C18 117(2) . .
O4 C13 N8 124(2) . .
O4 C13 C14 120(2) . .
N8 C13 C14 116(2) . .
C7 C10 H17 109.5 . .
C7 C10 H18 109.5 . .
H17 C10 H18 109.5 . .
C7 C10 H19 109.5 . .
H17 C10 H19 109.5 . .
H18 C10 H19 109.5 . .
C7 C9 H14 109.5 . .
C7 C9 H15 109.5 . .
H14 C9 H15 109.5 . .
C7 C9 H16 109.5 . .
H14 C9 H16 109.5 . .
H15 C9 H16 109.5 . .
O8 C19 O7 129.8(18) . .
O8 C19 C20 114.8(16) . .
O7 C19 C20 114.8(16) . .
F3 C20 F2 109.3(19) . .
F3 C20 F1 103.9(17) . .
F2 C20 F1 103.1(18) . .
F3 C20 C19 113.4(19) . .
F2 C20 C19 116.7(18) . .
F1 C20 C19 109.2(16) . .
C15 C16 H41 109.5 . .
C15 C16 H42 109.5 . .
H41 C16 H42 109.5 . .
C15 C16 H43 109.5 . .
H41 C16 H43 109.5 . .
H42 C16 H43 109.5 . .
C13 C14 H37 109.5 . .
C13 C14 H38 109.5 . .
H37 C14 H38 109.5 . .
C13 C14 H39 109.5 . .
H37 C14 H39 109.5 . .
H38 C14 H39 109.5 . .
O10 C21 O9 132(2) . .
O10 C21 C22 115(2) . .
O9 C21 C22 113(2) . .
F6 C22 F5 112(3) . .
F6 C22 F4 106(2) . .
F5 C22 F4 95(2) . .
F6 C22 C21 116(2) . .
F5 C22 C21 113(2) . .
F4 C22 C21 112(2) . .
C17 C18 H45 109.5 . .
C17 C18 H46 109.5 . .
H45 C18 H46 109.5 . .
C17 C18 H47 109.5 . .
H45 C18 H47 109.5 . .
H46 C18 H47 109.5 . .
O11 C23 C24 106.2(18) . .
C7 C8 H11 109.5 . .
C7 C8 H12 109.5 . .
H11 C8 H12 109.5 . .
C7 C8 H13 109.5 . .
H11 C8 H13 109.5 . .
H12 C8 H13 109.5 . .
C2 C4 H4 109.5 . .
C2 C4 H5 109.5 . .
H4 C4 H5 109.5 . .
C2 C4 H6 109.5 . .
H4 C4 H6 109.5 . .
H5 C4 H6 109.5 . .
C2 C5 H7 109.5 . .
C2 C5 H8 109.5 . .
H7 C5 H8 109.5 . .
C2 C5 H9 109.5 . .
H7 C5 H9 109.5 . .
H8 C5 H9 109.5 . .
C2 C3 H1 109.5 . .
C2 C3 H2 109.5 . .
H1 C3 H2 109.5 . .
C2 C3 H3 109.5 . .
H1 C3 H3 109.5 . .
H2 C3 H3 109.5 . .
C26 C25 O12 107(3) . .

loop_
_geom_bond_atom_site_label_1
_geom_bond_atom_site_label_2
_geom_bond_distance
_geom_bond_site_symmetry_2
Pt2 N6 1.993(12) .
Pt2 O1 2.001(12) .
Pt2 N4 2.023(12) .
Pt2 N3 2.045(15) .
Pt2 Rh1 2.7894(14) .
Pt2 Pt1 2.9332(9) .
Pt1 N5 1.994(14) .
Pt1 O2 1.994(13) .
Pt1 N2 2.024(15) .
Pt1 N1 2.056(15) .
Pt1 Rh2 2.7641(14) 2_554
Rh2 N7 1.982(14) .
Rh2 O4 2.003(14) .
Rh2 N10 2.031(14) .
Rh2 O5 2.045(13) .
Rh2 Rh1 2.4095(16) .
Rh2 Pt1 2.7640(14) 2
Rh1 N9 1.995(14) .
Rh1 N8 2.032(16) .
Rh1 O6 2.034(15) .
Rh1 O3 2.085(13) .
N10 C17 1.28(2) .
N10 H48 0.8800 .
N4 H30 0.9100 .
N4 H31 0.9100 .
N4 H32 0.9100 .
O1 C1 1.283(17) .
O2 C6 1.322(18) .
N6 C6 1.305(19) .
N6 H20 0.8800 .
O4 C13 1.28(3) .
N2 H24 0.9100 .
N2 H25 0.9100 .
N2 H26 0.9100 .
N7 C11 1.34(2) .
N7 H36 0.8800 .
N5 C1 1.318(18) .
N5 H10 0.8800 .
O3 C11 1.255(19) .
C1 C2 1.50(2) .
N1 H21 0.9100 .
N1 H22 0.9100 .
N1 H23 0.9100 .
N9 C15 1.32(2) .
N9 H44 0.8800 .
O5 C15 1.29(2) .
C6 C7 1.52(2) .
C2 C4 1.47(3) .
C2 C5 1.49(3) .
C2 C3 1.59(3) .
C12 C11 1.46(2) .
C12 H33 0.9800 .
C12 H34 0.9800 .
C12 H35 0.9800 .
C7 C10 1.51(2) .
C7 C9 1.52(2) .
C7 C8 1.56(3) .
C15 C16 1.49(3) .
N8 C13 1.30(3) .
N8 H40 0.8800 .
O6 C17 1.31(2) .
N3 H27 0.9100 .
N3 H28 0.9100 .
N3 H29 0.9100 .
C17 C18 1.52(3) .
C13 C14 1.53(3) .
C10 H17 0.9800 .
C10 H18 0.9800 .
C10 H19 0.9800 .
C9 H14 0.9800 .
C9 H15 0.9800 .
C9 H16 0.9800 .
O7 C19 1.25(2) .
O8 C19 1.22(2) .
F1 C20 1.37(2) .
F2 C20 1.30(2) .
C19 C20 1.52(2) .
F3 C20 1.30(3) .
C16 H41 0.9800 .
C16 H42 0.9800 .
C16 H43 0.9800 .
C14 H37 0.9800 .
C14 H38 0.9800 .
C14 H39 0.9800 .
O9 C21 1.25(2) .
F4 C22 1.38(3) .
O10 C21 1.21(2) .
C21 C22 1.49(3) .
C22 F6 1.26(3) .
C22 F5 1.31(3) .
C18 H45 0.9800 .
C18 H46 0.9800 .
C18 H47 0.9800 .
O11 C23 1.44(3) .
C23 C24 1.56(3) .
C8 H11 0.9800 .
C8 H12 0.9800 .
C8 H13 0.9800 .
C4 H4 0.9800 .
C4 H5 0.9800 .
C4 H6 0.9800 .
C5 H7 0.9800 .
C5 H8 0.9800 .
C5 H9 0.9800 .
C3 H1 0.9800 .
C3 H2 0.9800 .
C3 H3 0.9800 .
O12 C25 1.49(4) .
C25 C26 1.48(4) .
